data_2009559
loop_
_publ_author_name
'Gilles, Theo'
'Gnann, Robert'
'Naumann, Dieter'
'Tebbe, Karl-Friedrich'

_publ_contact_author
;
    Prof. Dr. K.-F. Tebbe
    Institut f\"ur Anorganische Chemie
    Universit\"at zu K\"oln
    Greinstra\&se 6
    50939 K\"oln
    Germany
;
_publ_section_title
;
 2,6-Difluorphenylxenon(II)-tetrafluoroborat
;
_journal_issue 3
_journal_name_full 'Acta Crystallographica Section C'
_journal_page_first 411
_journal_page_last 413
_journal_paper_doi 10.1107/S0108270193009898
_journal_volume 50
_journal_year 1994
_chemical_formula_moiety 'C6 H3 F2 Xe1 1+, B1 F4 1-'
_chemical_formula_sum 'C6 H3 B F6 Xe'
_chemical_formula_weight 331.18
_chemical_melting_point 403
_chemical_name_systematic
;
        2,6-Difluorophenylxenon(II)-tetrafluoroborate
;
_space_group_IT_number 14
_symmetry_cell_setting monoclinic
_symmetry_space_group_name_Hall '-P 2yn'
_symmetry_space_group_name_H-M 'P 1 21/n 1'
_audit_creation_method
;     interne Archiv-Files (SDF),
      Kristall-ST (K.-F. Tebbe, 1992, unver\"offentlicht),
      SDF-CIF (W. Crump, 1992, unver\"offentlicht)
;
_cell_angle_alpha 90
_cell_angle_beta 108.83(2)
_cell_angle_gamma 90
_cell_formula_units_Z 4
_cell_length_a 7.520(2)
_cell_length_b 11.857(4)
_cell_length_c 10.925(2)
_cell_measurement_reflns_used 24
_cell_measurement_temperature 293
_cell_measurement_theta_max 13.84
_cell_measurement_theta_min 7.89
_cell_volume 922.0(4)
_computing_cell_refinement CAD-4
_computing_data_collection CAD-4
_computing_data_reduction
;
        PROCESS,PRELSTD,DECAY,PSICALC
        (MolEN, Fair, 1990)
;
_computing_molecular_graphics
;
         ORTEPII (Johnson,1976; Davenport et al., 1990)
     SCHAKAL88 (Keller, 1988)
;
_computing_publication_material
;
        ORFFE4 (Busing et al., 1977)
        PARST (Nardelli, 1983)
        KRISTALL-ST (Tebbe, 1992)
;
_computing_structure_refinement 'SHELX76 (Sheldrick, 1976)'
_computing_structure_solution 'SHELXS86 (Sheldrick, 1986)'
_diffrn_ambient_temperature 293
_diffrn_measurement_device 'Enraf-Nonius CAD-4 diffractometer'
_diffrn_measurement_method \w/\q
_diffrn_radiation_monochromator Graphit
_diffrn_radiation_source R\"ontgenr\"ohre
_diffrn_radiation_type 'Mo K\a'
_diffrn_radiation_wavelength 0.71069
_diffrn_reflns_av_R_equivalents 0.0168
_diffrn_reflns_limit_h_max 8
_diffrn_reflns_limit_h_min 0
_diffrn_reflns_limit_k_max 14
_diffrn_reflns_limit_k_min 0
_diffrn_reflns_limit_l_max 12
_diffrn_reflns_limit_l_min -12
_diffrn_reflns_number 1809
_diffrn_reflns_theta_max 25
_diffrn_reflns_theta_min 2
_diffrn_standards_decay_% -4.6
_diffrn_standards_interval_time 120
_diffrn_standards_number 3
_exptl_absorpt_coefficient_mu 3.785
_exptl_absorpt_correction_T_max 1.0
_exptl_absorpt_correction_T_min 0.954
_exptl_absorpt_correction_type empirical
_exptl_crystal_colour farblos
_exptl_crystal_density_diffrn 2.386
_exptl_crystal_description Polyeder
_exptl_crystal_F_000 608
_exptl_crystal_size_max 0.40
_exptl_crystal_size_mid 0.35
_exptl_crystal_size_min 0.30
_refine_diff_density_max 0.6728
_refine_diff_density_min -0.7096
_refine_ls_abs_structure_details
;
;
_refine_ls_abs_structure_Flack 0
_refine_ls_extinction_coef 0.00218(12)
_refine_ls_extinction_method 'Zachariasen-Typ (SHELX76; Sheldrick, 1976)'
_refine_ls_goodness_of_fit_all 3.7047
_refine_ls_goodness_of_fit_obs 3.9635
_refine_ls_hydrogen_treatment refU
_refine_ls_matrix_type full
_refine_ls_number_constraints 11
_refine_ls_number_parameters 179
_refine_ls_number_reflns 1304
_refine_ls_number_restraints 27
_refine_ls_R_factor_all 0.0436
_refine_ls_R_factor_obs 0.0369
_refine_ls_shift/esd_max 0.0005
_refine_ls_structure_factor_coef F
_refine_ls_weighting_details 'w = 1.8238 /(\s^2^(F) + 0.000030 F^2^)'
_refine_ls_weighting_scheme calc
_refine_ls_wR_factor_all 0.0355
_refine_ls_wR_factor_obs 0.0351
_reflns_number_observed 1304
_reflns_number_total 1500
_reflns_observed_criterion refl_observed_if_F_>_4.0_sigma(F)
_cod_data_source_file se1035.cif
_cod_data_source_block xenon
_cod_depositor_comments
;
The following automatic conversions were performed:
'_geom_bond_publ_flag' value 'YES' changed to 'yes' according to
'/home/saulius/struct/CIF-dictionaries/cif_core.dic' dictionary named
'cif_core.dic' version 2.4.1 from 2010-06-29 (19 times).

Automatic conversion script
Id: cif_fix_enum 1527 2010-12-29 10:47:43Z saulius 

The following automatic conversions were performed:

'_geom_bond_publ_flag' value 'YES' changed to 'yes' according to
/home/saulius/struct/CIF-dictionaries/cif_core.dic dictionary named
'cif_core.dic' version 2.4.1 from 2010-06-29 (19
times).

'_geom_angle_publ_flag' value 'YES' changed to 'yes'
according to /home/saulius/struct/CIF-dictionaries/cif_core.dic
dictionary named 'cif_core.dic' version 2.4.1 from 2010-06-29 (2
times).

Automatic conversion script
Id: cif_fix_values 1715 2011-07-08 13:25:40Z adriana 

The following automatic conversions were performed:

'_refine_ls_weighting_scheme' value ' 1.8238 /(\s^2^(F) + 0.000030
F^2^)' was changed to 'calc'. New tag '_refine_ls_weighting_details'
was created. The value of the new tag was set to 'w = 1.8238
/(\s^2^(F) + 0.000030 F^2^)'.

Automatic conversion script
Id: cif_fix_values 3143 2015-03-26 13:38:13Z robertas 
;
_cod_original_cell_volume 922.0(5)
_cod_original_sg_symbol_H-M 'P 21/n'
_cod_original_formula_sum 'C6 H3 B1 F6 Xe1'
_cod_database_code 2009559

loop_
_symmetry_equiv_pos_as_xyz
+X,+Y,+Z
1-X,1-Y,1-Z
1/2-X,1/2+Y,1/2-Z
1/2+X,1/2-Y,1/2+Z

loop_
_atom_site_aniso_label
_atom_site_aniso_U_11
_atom_site_aniso_U_22
_atom_site_aniso_U_33
_atom_site_aniso_U_12
_atom_site_aniso_U_13
_atom_site_aniso_U_23
_atom_site_aniso_type_symbol
Xe .0748(4) .0331(2) .0770(3) .0030(3) .0339(3) .0037(2) Xe
C1 .049(4) .031(3) .063(4) .002(3) .026(3) .003(3) C
C2 .055(5) .049(4) .062(4) -.010(4) .023(4) -.007(3) C
C3 .052(5) .059(5) .078(5) .013(4) .020(4) .006(4) C
C4 .076(6) .048(4) .092(6) .024(4) .046(5) .015(4) C
C5 .072(6) .040(4) .096(6) .001(4) .044(5) .000(4) C
C6 .047(5) .046(4) .075(5) -.002(4) .019(4) .004(3) C
F2 .070(3) .071(3) .093(3) -.011(2) .011(3) -.014(2) F
F6 .056(3) .053(2) .123(4) -.008(2) .006(3) .005(3) F
B .050(6) .049(6) .100(8) .005(4) .025(6) .007(5) B
F111 .137(11) .064(6) .143(11) -.010(6) .009(8) -.041(6) F
F121 .096(8) .147(11) .156(10) .030(8) .023(7) .033(9) F
F131 .193(14) .119(10) .213(14) .004(10) .166(13) .029(9) F
F141 .119(8) .048(4) .112(9) .015(5) .071(7) -.001(5) F
F112 .100(13) .049(8) .130(16) -.040(8) .075(12) -.029(8) F
F122 .22(3) .115(17) .141(17) -.11(2) .099(18) -.076(15) F
F132 .074(11) .131(16) .22(2) -.005(10) .090(12) -.013(15) F
F142 .16(2) .109(14) .21(2) -.023(14) -.029(19) .061(16) F

loop_
_atom_site_label
_atom_site_fract_x
_atom_site_fract_y
_atom_site_fract_z
_atom_site_U_iso_or_equiv
_atom_site_thermal_displace_type
_atom_site_calc_flag
_atom_site_calc_attached_atom
_atom_site_occupancy
_atom_site_type_symbol
Xe .77648(7) .33526(4) .10140(5) .0594(2) Uani . . 1 Xe
C1 .8841(9) .1713(5) .1300(6) .046(2) Uani . . 1 C
C2 1.0582(10) .1534(6) .2134(6) .054(3) Uani . . 1 C
C3 1.1295(10) .0465(6) .2378(7) .063(3) Uani . . 1 C
H3 1.2701(10) .0319(6) .3027(7) .079(13) Uiso calc C3 1 H
C4 1.0169(12) -.0412(6) .1773(8) .067(4) Uani . . 1 C
H4 1.0695(12) -.1261(6) .1986(8) .079(13) Uiso calc C4 1 H
C5 .8401(12) -.0257(6) .0908(7) .065(4) Uani . . 1 C
H5 .7562(12) -.0966(6) .0427(7) .079(13) Uiso calc C5 1 H
C6 .7719(10) .0842(6) .0671(7) .056(3) Uani . . 1 C
F2 1.1602(6) .2420(3) .2737(4) .082(2) Uani . . 1 F
F6 .6033(6) .1053(3) -.0163(5) .083(2) Uani . . 1 F
B .7949(9) .6417(5) .0844(6) .066(4) Uani . . 1 B
F111 .6765(15) .5578(8) .0266(12) .123(6) Uani . . 0.625(15) F
F121 .9120(13) .5982(10) .1989(9) .137(6) Uani . . 0.625(15) F
F131 .8924(17) .6801(9) .0149(11) .151(9) Uani . . 0.625(15) F
F141 .6945(13) .7250(6) .1174(9) .085(5) Uani . . 0.625(15) F
F112 .673(2) .5613(11) .0916(16) .084(9) Uani . . 0.375(15) F
F122 .859(3) .7016(14) .1900(12) .149(14) Uani . . 0.375(15) F
F132 .9386(18) .5904(14) .056(2) .131(11) Uani . . 0.375(15) F
F142 .707(3) .7090(13) -.0193(16) .179(14) Uani . . 0.375(15) F

loop_
_atom_type_symbol
_atom_type_scat_dispersion_real
_atom_type_scat_dispersion_imag
_atom_type_scat_source
C 0.002 0.002 IntTabIV_Table_2.2.B
H 0.0 0.0 IntTabIV_Table_2.2.B
B 0.0 0.001 IntTabIV_Table_2.2.B
F 0.014 0.01 IntTabIV_Table_2.2.B
Xe -0.684 1.958 IntTabIV_Table_2.2.B

loop_
_geom_angle_atom_site_label_1
_geom_angle_atom_site_label_2
_geom_angle_atom_site_label_3
_geom_angle
_geom_angle_publ_flag
Xe C1 C6 118.7(5) ?
Xe C1 C2 119.5(5) ?
F2 C2 C1 119.0(6) ?
F2 C2 C3 120.2(6) ?
F6 C6 C5 121.2(7) ?
F6 C6 C1 120.0(6) ?
H3 C3 C2 121.0(8) ?
H3 C3 C4 121.1(8) ?
H4 C4 C3 118.6(9) ?
H4 C4 C5 118.7(8) ?
H5 C5 C4 121.0(8) ?
H5 C5 C6 121.0(8) ?
C2 C1 C6 121.8(6) ?
C1 C2 C3 120.7(7) ?
C2 C3 C4 117.8(7) ?
C3 C4 C5 122.8(7) ?
C4 C5 C6 118.0(7) ?
C1 C6 C5 118.8(7) ?
F111 B F121 106.3(8) ?
F111 B F131 113.4(9) ?
F111 B F141 108.7(8) ?
F121 B F131 110.3(9) ?
F121 B F141 106.2(7) ?
F131 B F141 111.6(7) ?
F112 B F122 113.5(10) ?
F112 B F132 107.6(10) ?
F112 B F142 107.9(11) ?
F122 B F132 110.6(12) ?
F122 B F142 110.8(10) ?
F132 B F142 106.2(12) ?
C1 Xe F111 167.8(4) yes
C1 Xe F112 172.4(3) ?
B F111 Xe 119.0(7) yes
B F112 Xe 120.0(9) ?

loop_
_geom_bond_atom_site_label_1
_geom_bond_atom_site_label_2
_geom_bond_site_symmetry_1
_geom_bond_site_symmetry_2
_geom_bond_distance
_geom_bond_publ_flag
Xe C1 . . 2.090(6) yes
Xe F2 . . 3.096(4) yes
Xe F6 . . 3.115(4) yes
C1 C2 . . 1.349(9) yes
C2 C3 . . 1.368(10) yes
C3 C4 . . 1.369(10) yes
C4 C5 . . 1.372(11) yes
C5 C6 . . 1.394(10) yes
C6 C1 . . 1.370(9) yes
C2 F2 . . 1.342(8) yes
C6 F6 . . 1.325(7) yes
C3 H3 . . 1.080(9) yes
C4 H4 . . 1.079(10) yes
C5 H5 . . 1.080(10) yes
B F111 . . 1.348(11) yes
B F121 . . 1.377(11) yes
B F131 . . 1.296(16) yes
B F141 . . 1.361(11) yes
B F112 . . 1.341(16) ?
B F122 . . 1.307(15) ?
B F132 . . 1.360(19) ?
B F142 . . 1.368(16) ?
F111 F121 . . 2.181(13) ?
F111 F131 . . 2.211(17) ?
F111 F141 . . 2.201(13) ?
F121 F131 . . 2.194(16) ?
F121 F141 . . 2.188(13) ?
F131 F141 . . 2.197(18) ?
F112 F122 . . 2.21(2) ?
F112 F132 . . 2.18(2) ?
F112 F142 . . 2.19(2) ?
F122 F132 . . 2.19(3) ?
F122 F142 . . 2.20(2) ?
F132 F142 . . 2.18(2) ?
Xe F111 . . 2.793(10) yes
Xe F112 . . 2.783(13) ?

loop_
_geom_contact_atom_site_label_1
_geom_contact_atom_site_label_2
_geom_contact_distance
_geom_contact_site_symmetry_2
Xe Xe 5.614(2) 2_554
Xe B 3.643(6) .
Xe B 4.126(6) 2_554
Xe F2 3.531(4) 4_454
Xe F131 3.145(14) 2_654
Xe F122 3.200(18) 3_645
Xe F132 3.27(2) 2_654
Xe F141 3.281(10) 3_645
Xe F121 3.346(12) .
Xe F132 3.358(17) .
Xe F111 3.477(10) 2_554
Xe F142 3.493(19) 2_554
Xe C3 4.017(7) 4_454
Xe H3 3.610(8) 4_454
B B 5.280(14) 2_654
B F2 4.063(8) 3_755
B F111 4.106(12) 2_554
B F132 3.99(2) 2_654
B C1 3.792(11) 3_655
B H5 3.136(9) 1_565
F6 F6 3.022(8) 2_544
F6 F141 2.947(9) 2_554
C4 C5 3.521(13) 2_644
C5 F6 3.304(10) 2_544
C1 F141 3.070(13) 3_645
C3 H5 3.490(12) 2_644
H3 H5 3.793(11) 2_644
H4 F2 2.504(9) 3_745
H3 F132 2.341(15) 3_745
H5 F141 2.367(11) 1_545

loop_
_geom_torsion_atom_site_label_1
_geom_torsion_atom_site_label_2
_geom_torsion_atom_site_label_3
_geom_torsion_atom_site_label_4
_geom_torsion
Xe C1 C2 C3 177.5(6)
Xe C1 C6 C5 -177.0(6)
F6 C6 C1 C2 -178.5(7)
F2 C2 C1 C6 -178.9(6)
F2 C2 C3 C4 177.6(7)
F6 C6 C5 C4 179.2(7)
H3 C3 C2 C1 178.5(8)
H4 C4 C3 C2 -177.7(9)
H3 C3 C4 C5 -177.7(9)
H5 C5 C4 C3 178.3(9)
H4 C4 C5 C6 178.2(9)
H5 C5 C6 C1 -179.7(9)
C2 C1 C6 C5 0.3(11)
C6 C1 C2 C3 0.3(11)
C1 C2 C3 C4 -1.5(11)
C2 C3 C4 C5 2.3(12)
C3 C4 C5 C6 -1.8(12)
C4 C5 C6 C1 0.5(11)
Xe C1 C6 F6 4.3(9)
Xe C1 C2 F2 -1.7(9)
F2 C2 C3 H3 -2.4(12)
F6 C6 C5 H5 -0.9(13)
H3 C3 C4 H4 2.4(14)
H4 C4 C5 H5 -1.7(15)
